data_4076588
loop_
_publ_author_name
'Feldmann, Andreas'
'Iida, Azusa'
'Fr\"ohlich, Roland'
'Yamaguchi, Shigehiro'
'Kehr, Gerald'
'Erker, Gerhard'

_publ_section_title
;
 Preparation of Dihydroborole Derivatives by a Simple 1,1-Carboboration
 Route
;
_journal_issue 6
_journal_name_full Organometallics
_journal_page_first 2445
_journal_paper_doi 10.1021/om300065m
_journal_volume 31
_journal_year 2012
_chemical_absolute_configuration ad
_chemical_formula_sum 'C26 H10 B F15'
_chemical_formula_weight 618.15
_chemical_name_systematic
; 
 ? 
;
_space_group_IT_number 4
_symmetry_cell_setting monoclinic
_symmetry_space_group_name_Hall 'P 2yb'
_symmetry_space_group_name_H-M 'P 1 21 1'
_atom_sites_solution_hydrogens geom
_atom_sites_solution_primary direct
_atom_sites_solution_secondary difmap
_audit_creation_method SHELXL-97
_cell_angle_alpha 90.00
_cell_angle_beta 90.147(4)
_cell_angle_gamma 90.00
_cell_formula_units_Z 4
_cell_length_a 15.0289(9)
_cell_length_b 8.1008(2)
_cell_length_c 19.3668(7)
_cell_measurement_reflns_used 5841
_cell_measurement_temperature 223(2)
_cell_measurement_theta_max 68.25
_cell_measurement_theta_min 0.88
_cell_volume 2357.82(17)
_computing_cell_refinement 'Collect (Nonius B.V., 1998)'
_computing_data_collection 'Collect (Nonius B.V., 1998)'
_computing_data_reduction 'Denzo-SMN (Otwinowski & Minor, 1997)'
_computing_molecular_graphics 'XP (BrukerAXS, 2000)'
_computing_publication_material 'SHELXL-97 (Sheldrick, 1997)'
_computing_structure_refinement 'SHELXL-97 (Sheldrick, 1997)'
_computing_structure_solution 'SHELXS-97 (Sheldrick, 1990)'
_diffrn_ambient_temperature 223(2)
_diffrn_measured_fraction_theta_full 0.954
_diffrn_measured_fraction_theta_max 0.954
_diffrn_measurement_device_type 'Nonius KappaCCD APEXII'
_diffrn_measurement_method '\w and \f scans'
_diffrn_radiation_monochromator graphite
_diffrn_radiation_source 'fine-focus sealed tube'
_diffrn_radiation_type CuK\a
_diffrn_radiation_wavelength 1.54178
_diffrn_reflns_av_R_equivalents 0.036
_diffrn_reflns_av_sigmaI/netI 0.0287
_diffrn_reflns_limit_h_max 17
_diffrn_reflns_limit_h_min -17
_diffrn_reflns_limit_k_max 9
_diffrn_reflns_limit_k_min -9
_diffrn_reflns_limit_l_max 22
_diffrn_reflns_limit_l_min -22
_diffrn_reflns_number 19222
_diffrn_reflns_theta_full 66.77
_diffrn_reflns_theta_max 66.77
_diffrn_reflns_theta_min 2.28
_exptl_absorpt_coefficient_mu 1.672
_exptl_absorpt_correction_T_max 0.7876
_exptl_absorpt_correction_T_min 0.6339
_exptl_absorpt_correction_type multi-scan
_exptl_absorpt_process_details 'Denzo (Otwinowski, Borek, Majewski & Minor, 2003)'
_exptl_crystal_colour colourless
_exptl_crystal_density_diffrn 1.741
_exptl_crystal_density_method 'not measured'
_exptl_crystal_description block
_exptl_crystal_F_000 1224
_exptl_crystal_size_max 0.30
_exptl_crystal_size_mid 0.20
_exptl_crystal_size_min 0.15
_refine_diff_density_max 0.214
_refine_diff_density_min -0.240
_refine_diff_density_rms 0.050
_refine_ls_abs_structure_details 'Flack H D (1983), Acta Cryst. A39, 876-881'
_refine_ls_abs_structure_Flack 0.10(11)
_refine_ls_extinction_method none
_refine_ls_goodness_of_fit_ref 1.045
_refine_ls_hydrogen_treatment constr
_refine_ls_matrix_type full
_refine_ls_number_parameters 770
_refine_ls_number_reflns 7324
_refine_ls_number_restraints 42
_refine_ls_restrained_S_all 1.045
_refine_ls_R_factor_all 0.0484
_refine_ls_R_factor_gt 0.0474
_refine_ls_shift/su_max 0.000
_refine_ls_shift/su_mean 0.000
_refine_ls_structure_factor_coef Fsqd
_refine_ls_weighting_details 'calc w=1/[\s^2^(Fo^2^)+(0.0565P)^2^+2.0814P] where P=(Fo^2^+2Fc^2^)/3'
_refine_ls_weighting_scheme calc
_refine_ls_wR_factor_gt 0.1204
_refine_ls_wR_factor_ref 0.1214
_reflns_number_gt 7151
_reflns_number_total 7324
_reflns_threshold_expression >2sigma(I)
_cod_data_source_file om300065m_si_005.cif
_cod_data_source_block erk6155
_cod_original_sg_symbol_H-M P21
_cod_database_code 4076588

loop_
_symmetry_equiv_pos_as_xyz
'x, y, z'
'-x, y+1/2, -z'

loop_
_atom_site_label
_atom_site_type_symbol
_atom_site_fract_x
_atom_site_fract_y
_atom_site_fract_z
_atom_site_U_iso_or_equiv
_atom_site_adp_type
_atom_site_occupancy
_atom_site_symmetry_multiplicity
_atom_site_calc_flag
_atom_site_refinement_flags
_atom_site_disorder_assembly
_atom_site_disorder_group
B1 B 0.5159(3) 0.4064(5) 0.2852(2) 0.0380(8) Uani 1 1 d D . .
C2 C 0.5345(2) 0.5163(5) 0.22309(18) 0.0408(8) Uani 1 1 d . A .
C3 C 0.5927(3) 0.6362(5) 0.2417(2) 0.0548(11) Uani 1 1 d D . .
C4A C 0.6472(6) 0.5941(13) 0.3039(4) 0.0342(12) Uani 0.370(5) 1 d PDU A 1
H4AA H 0.6655 0.6925 0.3297 0.041 Uiso 0.370(5) 1 calc PR A 1
H4AB H 0.6997 0.5281 0.2921 0.041 Uiso 0.370(5) 1 calc PR A 1
C5A C 0.5751(8) 0.4902(10) 0.3436(5) 0.0372(13) Uani 0.370(5) 1 d PDU A 1
C9A C 0.5150(7) 0.6178(14) 0.3820(5) 0.0517(13) Uani 0.370(5) 1 d PDU A 1
H9AA H 0.4702 0.5597 0.4084 0.078 Uiso 0.370(5) 1 calc PR A 1
H9AB H 0.4862 0.6890 0.3484 0.078 Uiso 0.370(5) 1 calc PR A 1
H9AC H 0.5513 0.6840 0.4128 0.078 Uiso 0.370(5) 1 calc PR A 1
C4B C 0.6127(4) 0.6383(7) 0.3208(3) 0.0342(12) Uani 0.630(5) 1 d PDU A 2
H4B H 0.6772 0.6187 0.3276 0.041 Uiso 0.630(5) 1 calc PR A 2
C5B C 0.5604(5) 0.4874(7) 0.3518(3) 0.0372(13) Uani 0.630(5) 1 d PDU A 2
H5B H 0.5126 0.5300 0.3820 0.045 Uiso 0.630(5) 1 calc PR A 2
C9B C 0.5859(5) 0.7952(8) 0.3628(3) 0.0517(13) Uani 0.630(5) 1 d PDU A 2
H9BA H 0.6132 0.8919 0.3423 0.078 Uiso 0.630(5) 1 calc PR A 2
H9BB H 0.6061 0.7837 0.4101 0.078 Uiso 0.630(5) 1 calc PR A 2
H9BC H 0.5217 0.8075 0.3620 0.078 Uiso 0.630(5) 1 calc PR A 2
C6 C 0.6245(3) 0.7645(6) 0.1946(2) 0.0598(12) Uani 1 1 d . A .
H6 H 0.5831 0.7886 0.1560 0.072 Uiso 1 1 calc R . .
C7 C 0.6825(3) 0.9066(5) 0.2142(2) 0.0548(10) Uani 1 1 d . . .
H7A H 0.6725 1.0118 0.1905 0.066 Uiso 1 1 calc R A .
H7B H 0.6997 0.9169 0.2629 0.066 Uiso 1 1 calc R . .
C8 C 0.7218(3) 0.7736(6) 0.1749(2) 0.0569(10) Uani 1 1 d . A .
H8A H 0.7633 0.6998 0.1988 0.068 Uiso 1 1 calc R . .
H8B H 0.7361 0.7949 0.1263 0.068 Uiso 1 1 calc R . .
C11 C 0.4588(2) 0.2449(5) 0.28927(17) 0.0373(7) Uani 1 1 d . A .
C12 C 0.4069(2) 0.2062(5) 0.34653(18) 0.0419(8) Uani 1 1 d . . .
F12 F 0.40405(16) 0.3081(3) 0.40033(11) 0.0574(6) Uani 1 1 d . A .
C13 C 0.3533(2) 0.0671(5) 0.34953(19) 0.0434(8) Uani 1 1 d . A .
F13 F 0.30075(16) 0.0421(4) 0.40404(13) 0.0626(6) Uani 1 1 d . . .
C14 C 0.3551(2) -0.0439(5) 0.2961(2) 0.0464(9) Uani 1 1 d . . .
F14 F 0.30576(17) -0.1813(3) 0.29919(13) 0.0621(6) Uani 1 1 d . A .
C15 C 0.4059(3) -0.0132(5) 0.23915(18) 0.0440(8) Uani 1 1 d . A .
F15 F 0.40655(18) -0.1199(3) 0.18615(13) 0.0607(6) Uani 1 1 d . . .
C16 C 0.4552(2) 0.1294(5) 0.23657(18) 0.0389(7) Uani 1 1 d . . .
F16 F 0.50523(15) 0.1527(3) 0.17907(11) 0.0515(5) Uani 1 1 d . A .
C21 C 0.4975(2) 0.5028(4) 0.15143(17) 0.0384(7) Uani 1 1 d . . .
C22 C 0.4080(2) 0.5203(5) 0.13740(17) 0.0378(7) Uani 1 1 d . A .
F22 F 0.35148(13) 0.5449(3) 0.19015(11) 0.0494(5) Uani 1 1 d . . .
C23 C 0.3729(3) 0.5149(5) 0.0719(2) 0.0483(9) Uani 1 1 d . . .
F23 F 0.28594(16) 0.5384(4) 0.06137(13) 0.0705(8) Uani 1 1 d . A .
C24 C 0.4276(3) 0.4870(6) 0.0170(2) 0.0566(11) Uani 1 1 d . A .
F24 F 0.3948(2) 0.4832(5) -0.04755(12) 0.0911(10) Uani 1 1 d . . .
C25 C 0.5177(3) 0.4632(6) 0.0287(2) 0.0602(12) Uani 1 1 d . . .
F25 F 0.5721(2) 0.4320(5) -0.02492(15) 0.0902(10) Uani 1 1 d . A .
C26 C 0.5512(2) 0.4719(5) 0.0942(2) 0.0475(9) Uani 1 1 d . A .
F26 F 0.63840(15) 0.4440(4) 0.10381(15) 0.0723(8) Uani 1 1 d . . .
C31 C 0.6174(2) 0.3675(4) 0.39317(17) 0.0367(7) Uani 1 1 d D . .
C32 C 0.6770(2) 0.2586(5) 0.36297(17) 0.0400(8) Uani 1 1 d . A .
F32 F 0.68703(15) 0.2625(3) 0.29397(10) 0.0567(6) Uani 1 1 d . . .
C33 C 0.7259(3) 0.1439(5) 0.3987(2) 0.0501(9) Uani 1 1 d . . .
F33 F 0.78379(18) 0.0430(4) 0.36665(14) 0.0701(7) Uani 1 1 d . A .
C34 C 0.7147(3) 0.1297(5) 0.4691(2) 0.0579(11) Uani 1 1 d . A .
F34 F 0.7618(2) 0.0165(4) 0.50443(14) 0.0861(10) Uani 1 1 d . . .
C35 C 0.6565(4) 0.2323(6) 0.50063(19) 0.0617(12) Uani 1 1 d . . .
F35 F 0.6417(3) 0.2147(4) 0.56923(12) 0.1005(12) Uani 1 1 d . A .
C36 C 0.6089(3) 0.3471(5) 0.46376(19) 0.0485(9) Uani 1 1 d . A .
F36 F 0.5512(2) 0.4441(4) 0.49946(11) 0.0704(7) Uani 1 1 d . . .
B2 B 0.0147(2) 0.8055(5) 0.21250(19) 0.0350(8) Uani 1 1 d . . .
C42 C 0.0322(2) 0.6917(4) 0.27397(17) 0.0351(7) Uani 1 1 d . . .
C43 C 0.0876(2) 0.5668(4) 0.25322(17) 0.0363(7) Uani 1 1 d . . .
C44 C 0.1111(2) 0.5734(5) 0.17771(18) 0.0398(8) Uani 1 1 d . . .
H44 H 0.1759 0.5921 0.1733 0.048 Uiso 1 1 calc R . .
C45 C 0.0608(2) 0.7260(4) 0.14788(16) 0.0368(7) Uani 1 1 d . . .
H45 H 0.0126 0.6827 0.1180 0.044 Uiso 1 1 calc R . .
C46 C 0.1190(2) 0.4364(5) 0.30019(18) 0.0406(8) Uani 1 1 d . . .
H46 H 0.0748 0.4033 0.3354 0.049 Uiso 1 1 calc R . .
C47 C 0.1840(3) 0.3037(5) 0.2820(2) 0.0507(10) Uani 1 1 d . . .
H47A H 0.1758 0.1951 0.3033 0.061 Uiso 1 1 calc R . .
H47B H 0.2063 0.3008 0.2345 0.061 Uiso 1 1 calc R . .
C48 C 0.2145(3) 0.4385(6) 0.3264(2) 0.0506(9) Uani 1 1 d . . .
H48A H 0.2552 0.5199 0.3064 0.061 Uiso 1 1 calc R . .
H48B H 0.2247 0.4140 0.3753 0.061 Uiso 1 1 calc R . .
C49 C 0.0860(3) 0.4184(5) 0.1371(2) 0.0547(10) Uani 1 1 d . . .
H49A H 0.1153 0.3233 0.1573 0.082 Uiso 1 1 calc R . .
H49B H 0.1047 0.4307 0.0895 0.082 Uiso 1 1 calc R . .
H49C H 0.0221 0.4029 0.1387 0.082 Uiso 1 1 calc R . .
C51 C -0.0412(2) 0.9692(5) 0.20923(17) 0.0375(7) Uani 1 1 d . . .
C52 C -0.0930(2) 1.0108(5) 0.15184(17) 0.0389(7) Uani 1 1 d . . .
F52 F -0.09419(15) 0.9106(3) 0.09655(11) 0.0518(5) Uani 1 1 d . . .
C53 C -0.1458(2) 1.1478(5) 0.14883(19) 0.0423(8) Uani 1 1 d . . .
F53 F -0.19660(15) 1.1777(3) 0.09311(12) 0.0572(6) Uani 1 1 d . . .
C54 C -0.1466(2) 1.2579(5) 0.20357(19) 0.0440(8) Uani 1 1 d . . .
F54 F -0.19671(17) 1.3936(3) 0.20067(13) 0.0598(6) Uani 1 1 d . . .
C55 C -0.0969(3) 1.2229(5) 0.26118(19) 0.0437(8) Uani 1 1 d . . .
F55 F -0.09890(17) 1.3267(3) 0.31531(12) 0.0596(6) Uani 1 1 d . . .
C56 C -0.0464(2) 1.0818(4) 0.26378(18) 0.0385(7) Uani 1 1 d . . .
F56 F 0.00164(15) 1.0565(3) 0.32159(11) 0.0507(5) Uani 1 1 d . . .
C61 C -0.0005(2) 0.7051(4) 0.34619(17) 0.0357(7) Uani 1 1 d . . .
C62 C -0.0891(2) 0.6882(5) 0.36210(17) 0.0382(7) Uani 1 1 d . . .
F62 F -0.14854(13) 0.6618(3) 0.31071(11) 0.0497(5) Uani 1 1 d . . .
C63 C -0.1222(3) 0.6946(6) 0.4287(2) 0.0493(9) Uani 1 1 d . . .
F63 F -0.20888(16) 0.6726(4) 0.44066(13) 0.0716(8) Uani 1 1 d . . .
C64 C -0.0648(3) 0.7230(6) 0.48182(19) 0.0568(11) Uani 1 1 d . . .
F64 F -0.0951(2) 0.7320(5) 0.54696(12) 0.0884(10) Uani 1 1 d . . .
C65 C 0.0243(3) 0.7481(6) 0.46894(19) 0.0577(11) Uani 1 1 d . . .
F65 F 0.0802(2) 0.7802(5) 0.52106(13) 0.0866(10) Uani 1 1 d . . .
C66 C 0.0550(2) 0.7378(5) 0.40173(19) 0.0457(9) Uani 1 1 d . . .
F66 F 0.14208(15) 0.7642(4) 0.39095(13) 0.0657(7) Uani 1 1 d . . .
C71 C 0.1143(2) 0.8436(4) 0.10457(16) 0.0339(7) Uani 1 1 d . . .
C72 C 0.1782(2) 0.9451(5) 0.13413(16) 0.0385(7) Uani 1 1 d . . .
F72 F 0.19216(15) 0.9334(3) 0.20299(10) 0.0523(6) Uani 1 1 d . . .
C73 C 0.2271(2) 1.0591(5) 0.09802(19) 0.0434(8) Uani 1 1 d . . .
F73 F 0.28815(16) 1.1540(3) 0.12918(12) 0.0593(6) Uani 1 1 d . . .
C74 C 0.2113(3) 1.0781(5) 0.02850(19) 0.0463(9) Uani 1 1 d . . .
F74 F 0.2576(2) 1.1919(3) -0.00719(12) 0.0688(7) Uani 1 1 d . . .
C75 C 0.1474(3) 0.9841(5) -0.00311(17) 0.0469(9) Uani 1 1 d . . .
F75 F 0.12991(19) 1.0060(4) -0.07070(11) 0.0645(7) Uani 1 1 d . . .
C76 C 0.1016(2) 0.8681(5) 0.03388(18) 0.0407(8) Uani 1 1 d . . .
F76 F 0.04046(15) 0.7752(3) 0.00042(10) 0.0548(6) Uani 1 1 d . . .

loop_
_atom_site_aniso_label
_atom_site_aniso_U_11
_atom_site_aniso_U_22
_atom_site_aniso_U_33
_atom_site_aniso_U_23
_atom_site_aniso_U_13
_atom_site_aniso_U_12
B1 0.0377(19) 0.037(2) 0.040(2) -0.0058(16) -0.0043(15) 0.0022(17)
C2 0.0415(18) 0.041(2) 0.0401(18) 0.0030(15) -0.0099(14) -0.0055(16)
C3 0.057(2) 0.047(2) 0.060(2) 0.0168(19) -0.0283(19) -0.0149(19)
C4A 0.032(3) 0.030(3) 0.040(3) -0.002(2) -0.007(2) 0.002(2)
C5A 0.038(3) 0.0395(19) 0.034(2) -0.0006(16) -0.001(2) -0.0003(17)
C9A 0.061(3) 0.045(3) 0.049(3) -0.013(2) 0.003(2) -0.002(2)
C4B 0.032(3) 0.030(3) 0.040(3) -0.002(2) -0.007(2) 0.002(2)
C5B 0.038(3) 0.0395(19) 0.034(2) -0.0006(16) -0.001(2) -0.0003(17)
C9B 0.061(3) 0.045(3) 0.049(3) -0.013(2) 0.003(2) -0.002(2)
C6 0.061(2) 0.058(3) 0.061(2) 0.023(2) -0.029(2) -0.025(2)
C7 0.057(2) 0.040(2) 0.067(3) 0.0038(19) 0.0053(19) -0.0130(19)
C8 0.074(3) 0.052(2) 0.045(2) 0.0061(19) 0.0078(19) 0.000(2)
C11 0.0326(16) 0.0398(19) 0.0395(17) -0.0008(15) -0.0030(13) -0.0001(14)
C12 0.0429(18) 0.041(2) 0.0417(18) 0.0005(16) -0.0028(14) -0.0009(16)
F12 0.0683(14) 0.0585(15) 0.0454(12) -0.0100(11) 0.0097(10) -0.0139(12)
C13 0.0395(18) 0.047(2) 0.044(2) 0.0078(16) -0.0013(15) -0.0049(16)
F13 0.0583(13) 0.0701(17) 0.0594(14) 0.0075(12) 0.0148(11) -0.0153(13)
C14 0.045(2) 0.038(2) 0.056(2) 0.0081(17) -0.0161(16) -0.0093(16)
F14 0.0729(15) 0.0502(14) 0.0631(14) 0.0126(11) -0.0115(12) -0.0266(12)
C15 0.056(2) 0.0354(19) 0.0401(18) -0.0004(15) -0.0075(16) -0.0034(16)
F15 0.0830(16) 0.0397(13) 0.0593(14) -0.0074(10) -0.0041(12) -0.0082(12)
C16 0.0410(18) 0.0354(18) 0.0402(18) 0.0015(14) -0.0069(14) 0.0003(14)
F16 0.0668(14) 0.0441(12) 0.0435(11) -0.0028(9) 0.0109(10) -0.0045(11)
C21 0.0410(18) 0.0380(19) 0.0362(17) 0.0010(15) -0.0030(14) -0.0043(15)
C22 0.0392(17) 0.0376(19) 0.0367(17) -0.0029(14) -0.0009(14) -0.0053(15)
F22 0.0384(10) 0.0657(15) 0.0442(11) -0.0074(10) 0.0041(9) -0.0062(10)
C23 0.046(2) 0.053(2) 0.045(2) -0.0038(17) -0.0106(16) -0.0077(18)
F23 0.0492(13) 0.099(2) 0.0633(15) -0.0068(14) -0.0220(11) 0.0014(14)
C24 0.067(3) 0.068(3) 0.0343(19) -0.0007(19) -0.0071(18) -0.009(2)
F24 0.114(2) 0.126(3) 0.0341(12) -0.0082(15) -0.0172(13) -0.020(2)
C25 0.073(3) 0.068(3) 0.040(2) -0.014(2) 0.0204(19) -0.008(2)
F25 0.093(2) 0.120(3) 0.0575(16) -0.0202(17) 0.0327(14) -0.008(2)
C26 0.0407(19) 0.053(2) 0.048(2) 0.0012(18) 0.0044(15) -0.0003(17)
F26 0.0414(12) 0.093(2) 0.0828(18) -0.0017(16) 0.0076(11) 0.0068(14)
C31 0.0388(17) 0.0379(19) 0.0334(17) -0.0021(14) -0.0050(13) -0.0049(15)
C32 0.0421(18) 0.046(2) 0.0324(16) 0.0016(15) -0.0014(14) 0.0001(16)
F32 0.0631(13) 0.0714(16) 0.0354(10) 0.0063(11) 0.0096(9) 0.0200(12)
C33 0.058(2) 0.049(2) 0.043(2) -0.0015(17) -0.0060(17) 0.0094(19)
F33 0.0754(16) 0.0702(17) 0.0646(15) 0.0036(13) -0.0011(13) 0.0319(15)
C34 0.086(3) 0.042(2) 0.045(2) 0.0067(18) -0.020(2) 0.007(2)
F34 0.135(3) 0.0632(17) 0.0598(15) 0.0077(13) -0.0344(16) 0.0304(18)
C35 0.101(3) 0.056(3) 0.0286(18) -0.0023(18) -0.0127(19) 0.004(2)
F35 0.192(4) 0.081(2) 0.0280(12) 0.0055(13) -0.0025(16) 0.034(2)
C36 0.064(2) 0.047(2) 0.0341(19) -0.0047(16) -0.0006(17) 0.0053(19)
F36 0.1020(19) 0.0757(18) 0.0336(11) -0.0066(11) 0.0067(11) 0.0233(16)
B2 0.0334(18) 0.037(2) 0.0345(18) 0.0016(16) -0.0001(15) -0.0039(16)
C42 0.0347(16) 0.0361(18) 0.0344(16) 0.0004(14) 0.0010(13) 0.0025(14)
C43 0.0330(16) 0.0376(19) 0.0382(17) -0.0013(14) 0.0002(13) 0.0033(14)
C44 0.0415(18) 0.041(2) 0.0372(18) 0.0008(14) 0.0014(14) 0.0091(15)
C45 0.0383(17) 0.0383(19) 0.0338(16) 0.0013(14) -0.0016(13) 0.0023(15)
C46 0.0403(18) 0.0398(19) 0.0416(18) 0.0080(15) 0.0032(14) 0.0026(16)
C47 0.053(2) 0.044(2) 0.055(2) 0.0012(18) -0.0079(18) 0.0142(18)
C48 0.051(2) 0.052(2) 0.049(2) 0.0067(18) -0.0122(17) 0.0038(19)
C49 0.073(3) 0.047(2) 0.044(2) -0.0055(18) -0.0040(18) 0.011(2)
C51 0.0354(17) 0.041(2) 0.0359(16) 0.0027(15) 0.0048(13) 0.0034(15)
C52 0.0386(17) 0.0389(19) 0.0391(18) 0.0011(15) 0.0021(14) 0.0031(15)
F52 0.0579(13) 0.0548(14) 0.0425(11) -0.0051(10) -0.0095(9) 0.0146(11)
C53 0.0391(18) 0.045(2) 0.0427(19) 0.0077(16) 0.0007(15) 0.0027(16)
F53 0.0537(12) 0.0605(15) 0.0572(13) 0.0113(11) -0.0077(10) 0.0141(11)
C54 0.0435(19) 0.039(2) 0.050(2) 0.0111(16) 0.0132(15) 0.0086(16)
F54 0.0692(15) 0.0462(13) 0.0640(14) 0.0100(11) 0.0115(11) 0.0269(12)
C55 0.051(2) 0.0341(19) 0.0462(19) -0.0015(15) 0.0068(16) 0.0015(16)
F55 0.0791(16) 0.0428(13) 0.0568(14) -0.0097(11) 0.0031(12) 0.0108(12)
C56 0.0402(17) 0.0372(19) 0.0383(18) 0.0033(14) 0.0013(14) -0.0001(15)
F56 0.0642(13) 0.0443(12) 0.0436(11) -0.0025(9) -0.0117(10) 0.0013(11)
C61 0.0380(17) 0.0373(18) 0.0317(16) 0.0023(14) -0.0023(13) 0.0050(14)
C62 0.0406(17) 0.0379(19) 0.0361(17) -0.0004(14) -0.0018(14) 0.0009(15)
F62 0.0395(10) 0.0647(15) 0.0450(11) -0.0049(10) -0.0033(9) 0.0037(10)
C63 0.048(2) 0.055(2) 0.045(2) 0.0002(17) 0.0120(16) 0.0050(19)
F63 0.0532(13) 0.101(2) 0.0607(15) -0.0034(15) 0.0218(11) -0.0008(15)
C64 0.072(3) 0.068(3) 0.0303(18) 0.0003(18) 0.0100(17) 0.007(2)
F64 0.102(2) 0.133(3) 0.0309(12) -0.0091(15) 0.0186(12) 0.018(2)
C65 0.063(3) 0.074(3) 0.0358(19) -0.011(2) -0.0110(17) 0.010(2)
F65 0.0844(19) 0.131(3) 0.0448(13) -0.0228(16) -0.0231(12) 0.0084(19)
C66 0.0416(19) 0.053(2) 0.0428(19) -0.0078(17) -0.0014(15) 0.0023(17)
F66 0.0447(12) 0.094(2) 0.0582(14) -0.0113(14) -0.0069(10) -0.0062(13)
C71 0.0357(16) 0.0363(18) 0.0297(16) -0.0008(13) 0.0027(13) 0.0043(14)
C72 0.0425(18) 0.045(2) 0.0284(15) -0.0006(14) -0.0013(13) 0.0014(16)
F72 0.0609(13) 0.0667(15) 0.0294(9) 0.0045(10) -0.0061(9) -0.0151(12)
C73 0.0446(19) 0.044(2) 0.0417(19) 0.0002(15) -0.0007(15) -0.0036(17)
F73 0.0638(14) 0.0609(15) 0.0531(13) -0.0005(11) -0.0060(11) -0.0191(12)
C74 0.062(2) 0.040(2) 0.0365(18) 0.0086(15) 0.0104(16) -0.0017(18)
F74 0.100(2) 0.0575(16) 0.0490(13) 0.0098(11) 0.0170(13) -0.0167(15)
C75 0.068(2) 0.049(2) 0.0240(15) -0.0007(15) 0.0031(15) 0.0034(19)
F75 0.0957(18) 0.0693(17) 0.0285(10) 0.0078(11) -0.0002(11) -0.0061(14)
C76 0.0479(19) 0.041(2) 0.0332(17) -0.0030(15) -0.0016(15) 0.0034(16)
F76 0.0640(13) 0.0661(15) 0.0343(10) -0.0026(10) -0.0085(9) -0.0096(12)

loop_
_atom_type_symbol
_atom_type_description
_atom_type_scat_dispersion_real
_atom_type_scat_dispersion_imag
_atom_type_scat_source
C C 0.0181 0.0091 'International Tables Vol C Tables 4.2.6.8 and 6.1.1.4'
H H 0.0000 0.0000 'International Tables Vol C Tables 4.2.6.8 and 6.1.1.4'
B B 0.0090 0.0039 'International Tables Vol C Tables 4.2.6.8 and 6.1.1.4'
F F 0.0727 0.0534 'International Tables Vol C Tables 4.2.6.8 and 6.1.1.4'

loop_
_geom_angle_atom_site_label_1
_geom_angle_atom_site_label_2
_geom_angle_atom_site_label_3
_geom_angle
C2 B1 C11 129.0(3)
C2 B1 C5A 102.1(4)
C11 B1 C5A 128.8(4)
C2 B1 C5B 108.7(4)
C11 B1 C5B 122.1(4)
C5A B1 C5B 9.9(7)
C3 C2 C21 122.4(3)
C3 C2 B1 109.2(3)
C21 C2 B1 128.3(3)
C2 C3 C6 123.8(3)
C2 C3 C4A 113.7(5)
C6 C3 C4A 119.0(5)
C2 C3 C4B 113.0(4)
C6 C3 C4B 122.8(4)
C4A C3 C4B 26.8(3)
C3 C4A C5A 98.0(5)
C3 C4A H4AA 112.2
C5A C4A H4AA 112.2
C3 C4A H4AB 112.2
C5A C4A H4AB 112.2
H4AA C4A H4AB 109.8
C31 C5A C9A 112.0(9)
C31 C5A C4A 111.8(8)
C9A C5A C4A 106.1(6)
C31 C5A B1 113.7(5)
C9A C5A B1 107.3(8)
C4A C5A B1 105.4(7)
C3 C4B C9B 118.1(5)
C3 C4B C5B 105.7(4)
C9B C4B C5B 107.7(5)
C3 C4B H4B 108.4
C9B C4B H4B 108.4
C5B C4B H4B 108.4
C31 C5B C4B 114.5(5)
C31 C5B B1 113.4(4)
C4B C5B B1 102.7(4)
C31 C5B H5B 108.6
C4B C5B H5B 108.6
B1 C5B H5B 108.6
C4B C9B H9BA 109.5
C4B C9B H9BB 109.5
H9BA C9B H9BB 109.5
C4B C9B H9BC 109.5
H9BA C9B H9BC 109.5
H9BB C9B H9BC 109.5
C3 C6 C7 125.5(4)
C3 C6 C8 120.6(4)
C7 C6 C8 57.5(3)
C3 C6 H6 113.9
C7 C6 H6 113.9
C8 C6 H6 113.9
C8 C7 C6 62.0(3)
C8 C7 H7A 117.6
C6 C7 H7A 117.6
C8 C7 H7B 117.6
C6 C7 H7B 117.6
H7A C7 H7B 114.7
C7 C8 C6 60.5(3)
C7 C8 H8A 117.7
C6 C8 H8A 117.7
C7 C8 H8B 117.7
C6 C8 H8B 117.7
H8A C8 H8B 114.8
C16 C11 C12 114.5(3)
C16 C11 B1 123.1(3)
C12 C11 B1 122.4(3)
F12 C12 C13 116.9(3)
F12 C12 C11 120.2(3)
C13 C12 C11 122.9(3)
F13 C13 C14 120.7(3)
F13 C13 C12 120.0(4)
C14 C13 C12 119.3(3)
F14 C14 C15 119.9(4)
F14 C14 C13 120.0(4)
C15 C14 C13 120.1(3)
F15 C15 C14 120.4(3)
F15 C15 C16 120.6(3)
C14 C15 C16 119.0(3)
F16 C16 C15 116.5(3)
F16 C16 C11 119.4(3)
C15 C16 C11 124.1(3)
C22 C21 C26 115.3(3)
C22 C21 C2 122.3(3)
C26 C21 C2 122.3(3)
F22 C22 C23 117.7(3)
F22 C22 C21 118.9(3)
C23 C22 C21 123.4(3)
F23 C23 C24 119.7(3)
F23 C23 C22 120.7(4)
C24 C23 C22 119.6(4)
F24 C24 C23 120.6(4)
F24 C24 C25 120.3(4)
C23 C24 C25 119.0(3)
F25 C25 C26 120.2(4)
F25 C25 C24 119.6(4)
C26 C25 C24 120.2(4)
F26 C26 C25 118.5(4)
F26 C26 C21 119.1(3)
C25 C26 C21 122.3(4)
C36 C31 C32 113.7(3)
C36 C31 C5A 131.5(6)
C32 C31 C5A 114.8(6)
C36 C31 C5B 122.9(4)
C32 C31 C5B 123.2(4)
C5A C31 C5B 10.3(8)
F32 C32 C33 117.1(3)
F32 C32 C31 118.5(3)
C33 C32 C31 124.3(3)
F33 C33 C32 121.7(3)
F33 C33 C34 119.1(4)
C32 C33 C34 119.3(4)
F34 C34 C35 122.0(4)
F34 C34 C33 119.6(4)
C35 C34 C33 118.4(4)
C34 C35 F35 119.0(4)
C34 C35 C36 121.2(4)
F35 C35 C36 119.7(4)
F36 C36 C35 117.3(3)
F36 C36 C31 119.6(3)
C35 C36 C31 123.1(4)
C42 B2 C45 107.4(3)
C42 B2 C51 129.1(3)
C45 B2 C51 123.4(3)
C43 C42 C61 122.1(3)
C43 C42 B2 108.7(3)
C61 C42 B2 129.2(3)
C42 C43 C46 122.8(3)
C42 C43 C44 113.7(3)
C46 C43 C44 123.4(3)
C43 C44 C49 114.4(3)
C43 C44 C45 105.8(3)
C49 C44 C45 110.0(3)
C43 C44 H44 108.8
C49 C44 H44 108.8
C45 C44 H44 108.8
C71 C45 C44 116.7(3)
C71 C45 B2 115.0(3)
C44 C45 B2 104.1(3)
C71 C45 H45 106.8
C44 C45 H45 106.8
B2 C45 H45 106.8
C43 C46 C47 125.4(3)
C43 C46 C48 119.9(3)
C47 C46 C48 58.0(3)
C43 C46 H46 114.0
C47 C46 H46 114.0
C48 C46 H46 114.0
C48 C47 C46 61.9(3)
C48 C47 H47A 117.6
C46 C47 H47A 117.6
C48 C47 H47B 117.6
C46 C47 H47B 117.6
H47A C47 H47B 114.7
C47 C48 C46 60.2(3)
C47 C48 H48A 117.8
C46 C48 H48A 117.8
C47 C48 H48B 117.8
C46 C48 H48B 117.8
H48A C48 H48B 114.9
C44 C49 H49A 109.5
C44 C49 H49B 109.5
H49A C49 H49B 109.5
C44 C49 H49C 109.5
H49A C49 H49C 109.5
H49B C49 H49C 109.5
C52 C51 C56 114.3(3)
C52 C51 B2 122.2(3)
C56 C51 B2 123.4(3)
F52 C52 C53 116.8(3)
F52 C52 C51 119.7(3)
C53 C52 C51 123.6(3)
F53 C53 C52 120.7(3)
F53 C53 C54 119.5(3)
C52 C53 C54 119.8(3)
F54 C54 C55 120.7(4)
F54 C54 C53 120.3(3)
C55 C54 C53 118.9(3)
F55 C55 C54 119.5(3)
F55 C55 C56 120.3(3)
C54 C55 C56 120.2(3)
F56 C56 C55 116.9(3)
F56 C56 C51 119.9(3)
C55 C56 C51 123.2(3)
C62 C61 C66 115.3(3)
C62 C61 C42 121.7(3)
C66 C61 C42 123.0(3)
F62 C62 C61 119.3(3)
F62 C62 C63 117.0(3)
C61 C62 C63 123.7(3)
F63 C63 C64 120.6(3)
F63 C63 C62 120.5(4)
C64 C63 C62 118.9(4)
F64 C64 C63 120.2(4)
F64 C64 C65 119.6(4)
C63 C64 C65 120.2(3)
F65 C65 C64 120.1(4)
F65 C65 C66 120.7(4)
C64 C65 C66 119.2(3)
F66 C66 C65 117.6(3)
F66 C66 C61 119.6(3)
C65 C66 C61 122.7(3)
C72 C71 C76 114.4(3)
C72 C71 C45 121.1(3)
C76 C71 C45 124.4(3)
F72 C72 C73 117.9(3)
F72 C72 C71 118.1(3)
C73 C72 C71 124.0(3)
F73 C73 C72 121.6(3)
F73 C73 C74 119.5(3)
C72 C73 C74 118.9(3)
F74 C74 C75 120.9(3)
F74 C74 C73 119.4(4)
C75 C74 C73 119.6(3)
F75 C75 C76 120.2(4)
F75 C75 C74 119.8(3)
C76 C75 C74 120.1(3)
F76 C76 C75 118.2(3)
F76 C76 C71 118.8(3)
C75 C76 C71 122.9(3)

loop_
_geom_bond_atom_site_label_1
_geom_bond_atom_site_label_2
_geom_bond_distance
B1 C2 1.523(6)
B1 C11 1.567(6)
B1 C5A 1.590(8)
B1 C5B 1.592(6)
C2 C3 1.354(5)
C2 C21 1.498(5)
C3 C6 1.463(6)
C3 C4A 1.496(8)
C3 C4B 1.561(6)
C4A C5A 1.574(10)
C4A H4AA 0.9800
C4A H4AB 0.9800
C5A C31 1.520(8)
C5A C9A 1.562(18)
C9A H9AA 0.9700
C9A H9AB 0.9700
C9A H9AC 0.9700
C4B C9B 1.563(9)
C4B C5B 1.574(7)
C4B H4B 0.9900
C5B C31 1.523(6)
C5B H5B 0.9900
C9B H9BA 0.9700
C9B H9BB 0.9700
C9B H9BC 0.9700
C6 C7 1.492(6)
C6 C8 1.514(6)
C6 H6 0.9900
C7 C8 1.447(6)
C7 H7A 0.9800
C7 H7B 0.9800
C8 H8A 0.9800
C8 H8B 0.9800
C11 C16 1.385(5)
C11 C12 1.393(5)
C12 F12 1.330(4)
C12 C13 1.387(5)
C13 F13 1.335(4)
C13 C14 1.371(6)
C14 F14 1.338(4)
C14 C15 1.367(6)
C15 F15 1.342(4)
C15 C16 1.374(5)
C16 F16 1.358(4)
C21 C22 1.379(5)
C21 C26 1.395(5)
C22 F22 1.345(4)
C22 C23 1.373(5)
C23 F23 1.336(5)
C23 C24 1.364(6)
C24 F24 1.343(5)
C24 C25 1.386(7)
C25 F25 1.348(5)
C25 C26 1.365(6)
C26 F26 1.343(4)
C31 C36 1.383(5)
C31 C32 1.387(5)
C32 F32 1.345(4)
C32 C33 1.371(5)
C33 F33 1.346(5)
C33 C34 1.380(6)
C34 F34 1.344(5)
C34 C35 1.353(7)
C35 F35 1.355(5)
C35 C36 1.373(6)
C36 F36 1.361(5)
B2 C42 1.528(5)
B2 C45 1.570(5)
B2 C51 1.571(5)
C42 C43 1.372(5)
C42 C61 1.487(5)
C43 C46 1.471(5)
C43 C44 1.506(5)
C44 C49 1.528(6)
C44 C45 1.560(5)
C44 H44 0.9900
C45 C71 1.503(5)
C45 H45 0.9900
C46 C47 1.496(5)
C46 C48 1.521(5)
C46 H46 0.9900
C47 C48 1.462(6)
C47 H47A 0.9800
C47 H47B 0.9800
C48 H48A 0.9800
C48 H48B 0.9800
C49 H49A 0.9700
C49 H49B 0.9700
C49 H49C 0.9700
C51 C52 1.396(5)
C51 C56 1.398(5)
C52 F52 1.344(4)
C52 C53 1.365(5)
C53 F53 1.342(4)
C53 C54 1.386(6)
C54 F54 1.334(4)
C54 C55 1.371(5)
C55 F55 1.344(4)
C55 C56 1.373(5)
C56 F56 1.346(4)
C61 C62 1.375(5)
C61 C66 1.385(5)
C62 F62 1.352(4)
C62 C63 1.385(5)
C63 F63 1.336(5)
C63 C64 1.360(6)
C64 F64 1.344(4)
C64 C65 1.377(6)
C65 F65 1.337(5)
C65 C66 1.385(5)
C66 F66 1.343(4)
C71 C72 1.387(5)
C71 C76 1.396(5)
C72 F72 1.353(4)
C72 C73 1.373(5)
C73 F73 1.340(4)
C73 C74 1.375(5)
C74 F74 1.347(4)
C74 C75 1.369(6)
C75 F75 1.346(4)
C75 C76 1.368(6)
C76 F76 1.352(4)

loop_
_geom_torsion_atom_site_label_1
_geom_torsion_atom_site_label_2
_geom_torsion_atom_site_label_3
_geom_torsion_atom_site_label_4
_geom_torsion
C11 B1 C2 C3 -175.5(4)
C5A B1 C2 C3 0.5(7)
C5B B1 C2 C3 8.1(5)
C11 B1 C2 C21 4.6(6)
C5A B1 C2 C21 -179.4(6)
C5B B1 C2 C21 -171.9(4)
C21 C2 C3 C6 0.5(7)
B1 C2 C3 C6 -179.4(4)
C21 C2 C3 C4A -157.9(6)
B1 C2 C3 C4A 22.1(7)
C21 C2 C3 C4B 172.9(4)
B1 C2 C3 C4B -7.1(5)
C2 C3 C4A C5A -33.8(8)
C6 C3 C4A C5A 166.7(6)
C4B C3 C4A C5A 60.7(7)
C3 C4A C5A C31 155.1(7)
C3 C4A C5A C9A -82.5(8)
C3 C4A C5A B1 31.1(8)
C2 B1 C5A C31 -143.5(8)
C11 B1 C5A C31 32.5(14)
C5B B1 C5A C31 83(2)
C2 B1 C5A C9A 92.1(7)
C11 B1 C5A C9A -91.9(7)
C5B B1 C5A C9A -41(3)
C2 B1 C5A C4A -20.7(8)
C11 B1 C5A C4A 155.3(5)
C5B B1 C5A C4A -154(3)
C2 C3 C4B C9B -117.2(5)
C6 C3 C4B C9B 55.3(7)
C4A C3 C4B C9B 145.5(13)
C2 C3 C4B C5B 3.3(6)
C6 C3 C4B C5B 175.7(5)
C4A C3 C4B C5B -94.0(12)
C3 C4B C5B C31 125.2(5)
C9B C4B C5B C31 -107.8(6)
C3 C4B C5B B1 1.7(6)
C9B C4B C5B B1 128.8(5)
C2 B1 C5B C31 -129.8(4)
C11 B1 C5B C31 53.4(7)
C5A B1 C5B C31 -81(3)
C2 B1 C5B C4B -5.7(6)
C11 B1 C5B C4B 177.6(4)
C5A B1 C5B C4B 43(2)
C2 C3 C6 C7 174.7(5)
C4A C3 C6 C7 -28.0(9)
C4B C3 C6 C7 3.1(8)
C2 C3 C6 C8 -115.4(5)
C4A C3 C6 C8 41.9(8)
C4B C3 C6 C8 72.9(7)
C3 C6 C7 C8 106.7(5)
C3 C6 C8 C7 -115.1(5)
C2 B1 C11 C16 36.2(6)
C5A B1 C11 C16 -138.7(8)
C5B B1 C11 C16 -147.7(4)
C2 B1 C11 C12 -143.5(4)
C5A B1 C11 C12 41.6(9)
C5B B1 C11 C12 32.6(6)
C16 C11 C12 F12 -179.4(3)
B1 C11 C12 F12 0.3(5)
C16 C11 C12 C13 -2.4(5)
B1 C11 C12 C13 177.3(3)
F12 C12 C13 F13 1.3(5)
C11 C12 C13 F13 -175.7(3)
F12 C12 C13 C14 -178.6(3)
C11 C12 C13 C14 4.3(6)
F13 C13 C14 F14 -1.9(5)
C12 C13 C14 F14 178.0(3)
F13 C13 C14 C15 176.9(3)
C12 C13 C14 C15 -3.2(6)
F14 C14 C15 F15 0.1(5)
C13 C14 C15 F15 -178.7(3)
F14 C14 C15 C16 179.2(3)
C13 C14 C15 C16 0.4(5)
F15 C15 C16 F16 -1.6(5)
C14 C15 C16 F16 179.3(3)
F15 C15 C16 C11 -179.4(3)
C14 C15 C16 C11 1.5(5)
C12 C11 C16 F16 -178.2(3)
B1 C11 C16 F16 2.0(5)
C12 C11 C16 C15 -0.5(5)
B1 C11 C16 C15 179.7(3)
C3 C2 C21 C22 -116.6(5)
B1 C2 C21 C22 63.4(6)
C3 C2 C21 C26 63.2(6)
B1 C2 C21 C26 -116.8(5)
C26 C21 C22 F22 177.8(3)
C2 C21 C22 F22 -2.3(5)
C26 C21 C22 C23 -2.5(6)
C2 C21 C22 C23 177.3(4)
F22 C22 C23 F23 2.0(6)
C21 C22 C23 F23 -177.7(4)
F22 C22 C23 C24 -178.7(4)
C21 C22 C23 C24 1.6(6)
F23 C23 C24 F24 0.1(7)
C22 C23 C24 F24 -179.2(4)
F23 C23 C24 C25 179.9(4)
C22 C23 C24 C25 0.5(7)
F24 C24 C25 F25 -1.6(7)
C23 C24 C25 F25 178.6(4)
F24 C24 C25 C26 178.1(4)
C23 C24 C25 C26 -1.6(7)
F25 C25 C26 F26 -1.9(7)
C24 C25 C26 F26 178.3(4)
F25 C25 C26 C21 -179.6(4)
C24 C25 C26 C21 0.7(7)
C22 C21 C26 F26 -176.3(4)
C2 C21 C26 F26 3.8(6)
C22 C21 C26 C25 1.4(6)
C2 C21 C26 C25 -178.5(4)
C9A C5A C31 C36 2.8(9)
C4A C5A C31 C36 121.8(9)
B1 C5A C31 C36 -119.0(8)
C9A C5A C31 C32 -175.3(6)
C4A C5A C31 C32 -56.3(7)
B1 C5A C31 C32 62.9(10)
C9A C5A C31 C5B 39(2)
C4A C5A C31 C5B 158(3)
B1 C5A C31 C5B -83(2)
C4B C5B C31 C36 112.5(6)
B1 C5B C31 C36 -130.0(5)
C4B C5B C31 C32 -73.4(6)
B1 C5B C31 C32 44.1(6)
C4B C5B C31 C5A -36(2)
B1 C5B C31 C5A 82(3)
C36 C31 C32 F32 176.8(3)
C5A C31 C32 F32 -4.8(6)
C5B C31 C32 F32 2.1(6)
C36 C31 C32 C33 -1.9(5)
C5A C31 C32 C33 176.5(5)
C5B C31 C32 C33 -176.6(4)
F32 C32 C33 F33 2.3(6)
C31 C32 C33 F33 -179.0(4)
F32 C32 C33 C34 -176.9(4)
C31 C32 C33 C34 1.9(6)
F33 C33 C34 F34 0.2(7)
C32 C33 C34 F34 179.4(4)
F33 C33 C34 C35 179.8(4)
C32 C33 C34 C35 -1.0(7)
F34 C34 C35 F35 -3.6(7)
C33 C34 C35 F35 176.9(5)
F34 C34 C35 C36 -179.9(4)
C33 C34 C35 C36 0.5(7)
C34 C35 C36 F36 179.3(4)
F35 C35 C36 F36 3.0(7)
C34 C35 C36 C31 -0.7(7)
F35 C35 C36 C31 -177.1(4)
C32 C31 C36 F36 -178.7(3)
C5A C31 C36 F36 3.1(8)
C5B C31 C36 F36 -4.1(6)
C32 C31 C36 C35 1.4(6)
C5A C31 C36 C35 -176.8(6)
C5B C31 C36 C35 176.0(4)
C45 B2 C42 C43 4.8(4)
C51 B2 C42 C43 -177.7(3)
C45 B2 C42 C61 -176.5(3)
C51 B2 C42 C61 1.0(6)
C61 C42 C43 C46 0.2(5)
B2 C42 C43 C46 179.0(3)
C61 C42 C43 C44 178.6(3)
B2 C42 C43 C44 -2.6(4)
C42 C43 C44 C49 -121.9(4)
C46 C43 C44 C49 56.4(5)
C42 C43 C44 C45 -0.7(4)
C46 C43 C44 C45 177.7(3)
C43 C44 C45 C71 131.4(3)
C49 C44 C45 C71 -104.6(4)
C43 C44 C45 B2 3.5(4)
C49 C44 C45 B2 127.6(3)
C42 B2 C45 C71 -133.9(3)
C51 B2 C45 C71 48.4(4)
C42 B2 C45 C44 -5.0(4)
C51 B2 C45 C44 177.3(3)
C42 C43 C46 C47 -175.7(4)
C44 C43 C46 C47 6.0(6)
C42 C43 C46 C48 -105.7(4)
C44 C43 C46 C48 76.0(5)
C43 C46 C47 C48 106.1(4)
C43 C46 C48 C47 -115.3(4)
C42 B2 C51 C52 -142.9(4)
C45 B2 C51 C52 34.3(5)
C42 B2 C51 C56 34.6(5)
C45 B2 C51 C56 -148.2(3)
C56 C51 C52 F52 -179.2(3)
B2 C51 C52 F52 -1.4(5)
C56 C51 C52 C53 -1.2(5)
B2 C51 C52 C53 176.6(3)
F52 C52 C53 F53 0.6(5)
C51 C52 C53 F53 -177.4(3)
F52 C52 C53 C54 -178.9(3)
C51 C52 C53 C54 3.0(6)
F53 C53 C54 F54 -0.8(5)
C52 C53 C54 F54 178.8(3)
F53 C53 C54 C55 177.7(3)
C52 C53 C54 C55 -2.8(5)
F54 C54 C55 F55 0.0(5)
C53 C54 C55 F55 -178.3(3)
F54 C54 C55 C56 179.3(3)
C53 C54 C55 C56 0.9(5)
F55 C55 C56 F56 -1.6(5)
C54 C55 C56 F56 179.1(3)
F55 C55 C56 C51 -179.8(3)
C54 C55 C56 C51 0.9(5)
C52 C51 C56 F56 -179.0(3)
B2 C51 C56 F56 3.3(5)
C52 C51 C56 C55 -0.8(5)
B2 C51 C56 C55 -178.5(3)
C43 C42 C61 C62 -114.8(4)
B2 C42 C61 C62 66.6(5)
C43 C42 C61 C66 66.2(5)
B2 C42 C61 C66 -112.4(4)
C66 C61 C62 F62 177.8(3)
C42 C61 C62 F62 -1.3(5)
C66 C61 C62 C63 -3.1(5)
C42 C61 C62 C63 177.9(4)
F62 C62 C63 F63 1.0(6)
C61 C62 C63 F63 -178.1(4)
F62 C62 C63 C64 -179.2(4)
C61 C62 C63 C64 1.6(6)
F63 C63 C64 F64 -1.1(7)
C62 C63 C64 F64 179.1(4)
F63 C63 C64 C65 -178.9(4)
C62 C63 C64 C65 1.3(7)
F64 C64 C65 F65 0.4(7)
C63 C64 C65 F65 178.3(5)
F64 C64 C65 C66 179.7(4)
C63 C64 C65 C66 -2.5(7)
F65 C65 C66 F66 -1.2(7)
C64 C65 C66 F66 179.5(4)
F65 C65 C66 C61 -179.8(4)
C64 C65 C66 C61 0.9(7)
C62 C61 C66 F66 -176.8(4)
C42 C61 C66 F66 2.2(6)
C62 C61 C66 C65 1.8(6)
C42 C61 C66 C65 -179.2(4)
C44 C45 C71 C72 -71.0(4)
B2 C45 C71 C72 51.4(4)
C44 C45 C71 C76 112.9(4)
B2 C45 C71 C76 -124.7(4)
C76 C71 C72 F72 177.6(3)
C45 C71 C72 F72 1.1(5)
C76 C71 C72 C73 -1.1(5)
C45 C71 C72 C73 -177.6(3)
F72 C72 C73 F73 1.4(5)
C71 C72 C73 F73 -179.9(3)
F72 C72 C73 C74 -177.2(3)
C71 C72 C73 C74 1.4(6)
F73 C73 C74 F74 0.0(6)
C72 C73 C74 F74 178.7(4)
F73 C73 C74 C75 -178.4(4)
C72 C73 C74 C75 0.3(6)
F74 C74 C75 F75 -0.4(6)
C73 C74 C75 F75 178.0(4)
F74 C74 C75 C76 179.4(4)
C73 C74 C75 C76 -2.2(6)
F75 C75 C76 F76 1.3(6)
C74 C75 C76 F76 -178.5(3)
F75 C75 C76 C71 -177.6(3)
C74 C75 C76 C71 2.6(6)
C72 C71 C76 F76 -179.8(3)
C45 C71 C76 F76 -3.5(5)
C72 C71 C76 C75 -0.9(5)
C45 C71 C76 C75 175.4(3)
